data_4327967
loop_
_publ_author_name
'Alexander N. Kornev'
'Vyacheslav V. Sushev'
'Yulia S. Panova'
'Natalia V. Belina'
'Olga V. Lukoyanova'
'Georgy K. Fukin'
'Sergey Y. Ketkov'
'Gleb A. Abakumov'
'Peter L\"onnecke'
'Evamarie Hey-Hawkins'

_publ_contact_author G.K.Fukin
_publ_contact_author_email gera@iomc.ras.ru
_publ_section_title
;
 The Intramolecular Rearrangement of Phosphinohydrazides [R'2P-NR-NR-M]
 \\rightarrow [RN=PR'2-NR-M]: General Rules and Exceptions.
 Transformations of Bulky Phosphinohydrazines (R-NH-N(PPh2)2, R =tBu,
 Ph2P)
;
_journal_name_full 'Inorganic Chemistry'
_journal_page_first 874
_journal_page_last 881
_journal_paper_doi 10.1021/ic201617p
_journal_volume 51
_journal_year 2012
_chemical_formula_sum 'C80 H78 Co2 N2 O2 P6'
_chemical_formula_weight 1403.12
_chemical_name_systematic
; 
 ? 
;
_space_group_IT_number 14
_symmetry_cell_setting monoclinic
_symmetry_space_group_name_Hall '-P 2yn'
_symmetry_space_group_name_H-M 'P 1 21/n 1'
_atom_sites_solution_hydrogens difmap
_atom_sites_solution_primary direct
_atom_sites_solution_secondary difmap
_audit_creation_method SHELXL-97
_cell_angle_alpha 90.00
_cell_angle_beta 94.4370(10)
_cell_angle_gamma 90.00
_cell_formula_units_Z 4
_cell_length_a 16.1309(8)
_cell_length_b 21.1279(10)
_cell_length_c 19.9712(9)
_cell_measurement_reflns_used 850
_cell_measurement_temperature 100(2)
_cell_measurement_theta_max 30
_cell_measurement_theta_min 2
_cell_volume 6786.0(6)
_computing_cell_refinement 'Bruker SMART'
_computing_data_collection 'Bruker SMART'
_computing_data_reduction 'Bruker SHELXTL'
_computing_molecular_graphics 'Bruker SHELXTL'
_computing_publication_material 'Bruker SHELXTL'
_computing_structure_refinement 'SHELXL-97 (Sheldrick, 1997)'
_computing_structure_solution 'SHELXS-97 (Sheldrick, 1990)'
_diffrn_ambient_temperature 100(2)
_diffrn_measured_fraction_theta_full 0.996
_diffrn_measured_fraction_theta_max 0.996
_diffrn_measurement_device_type 'CCD area detector'
_diffrn_measurement_method 'phi and omega scans'
_diffrn_radiation_monochromator graphite
_diffrn_radiation_source 'fine-focus sealed tube'
_diffrn_radiation_type MoK\a
_diffrn_radiation_wavelength 0.71073
_diffrn_reflns_av_R_equivalents 0.1296
_diffrn_reflns_av_sigmaI/netI 0.1102
_diffrn_reflns_limit_h_max 19
_diffrn_reflns_limit_h_min -19
_diffrn_reflns_limit_k_max 26
_diffrn_reflns_limit_k_min -26
_diffrn_reflns_limit_l_max 24
_diffrn_reflns_limit_l_min -24
_diffrn_reflns_number 57210
_diffrn_reflns_theta_full 26.00
_diffrn_reflns_theta_max 26.00
_diffrn_reflns_theta_min 2.48
_exptl_absorpt_coefficient_mu 0.681
_exptl_absorpt_correction_T_max 0.9475
_exptl_absorpt_correction_T_min 0.8218
_exptl_absorpt_correction_type multi-scan
_exptl_absorpt_process_details 'SADABS (Sheldrick, 1998a)'
_exptl_crystal_colour black
_exptl_crystal_density_diffrn 1.373
_exptl_crystal_description plate
_exptl_crystal_F_000 2928
_exptl_crystal_size_max 0.30
_exptl_crystal_size_mid 0.15
_exptl_crystal_size_min 0.08
_refine_diff_density_max 0.664
_refine_diff_density_min -0.513
_refine_diff_density_rms 0.091
_refine_ls_extinction_method none
_refine_ls_goodness_of_fit_ref 0.997
_refine_ls_hydrogen_treatment mixed
_refine_ls_matrix_type full
_refine_ls_number_parameters 847
_refine_ls_number_reflns 13284
_refine_ls_number_restraints 26
_refine_ls_restrained_S_all 0.998
_refine_ls_R_factor_all 0.1202
_refine_ls_R_factor_gt 0.0595
_refine_ls_shift/su_max 0.001
_refine_ls_shift/su_mean 0.000
_refine_ls_structure_factor_coef Fsqd
_refine_ls_weighting_details 'calc w=1/[\s^2^(Fo^2^)+(0.0366P)^2^+0.0000P] where P=(Fo^2^+2Fc^2^)/3'
_refine_ls_weighting_scheme calc
_refine_ls_wR_factor_gt 0.0956
_refine_ls_wR_factor_ref 0.1075
_reflns_number_gt 8065
_reflns_number_total 13284
_reflns_threshold_expression >2sigma(I)
_cod_data_source_file ic201617p_si_002_2.cif
_cod_data_source_block copn7m
_cod_database_code 4327967

loop_
_symmetry_equiv_pos_as_xyz
'x, y, z'
'-x+1/2, y+1/2, -z+1/2'
'-x, -y, -z'
'x-1/2, -y-1/2, z-1/2'

loop_
_atom_site_label
_atom_site_type_symbol
_atom_site_fract_x
_atom_site_fract_y
_atom_site_fract_z
_atom_site_U_iso_or_equiv
_atom_site_adp_type
_atom_site_occupancy
_atom_site_symmetry_multiplicity
_atom_site_calc_flag
_atom_site_refinement_flags
_atom_site_disorder_assembly
_atom_site_disorder_group
Co1 Co 0.70141(2) 0.209883(16) 0.381606(17) 0.01602(9) Uani 1 1 d . . .
Co2 Co 0.55650(2) 0.226940(16) 0.390626(17) 0.01570(9) Uani 1 1 d . . .
P1 P 0.82131(4) 0.25433(3) 0.37100(3) 0.01731(18) Uani 1 1 d . . .
P2 P 0.79635(4) 0.13582(3) 0.39366(3) 0.01713(17) Uani 1 1 d . . .
P3 P 0.65114(4) 0.24295(3) 0.47287(3) 0.01623(17) Uani 1 1 d . . .
P4 P 0.60778(4) 0.19594(3) 0.29767(3) 0.01626(17) Uani 1 1 d . . .
P5 P 0.46724(4) 0.30218(3) 0.40317(4) 0.01768(18) Uani 1 1 d . . .
P6 P 0.43459(4) 0.18399(3) 0.38928(3) 0.01721(17) Uani 1 1 d . . .
N1 N 0.87480(13) 0.18600(10) 0.38149(11) 0.0202(6) Uani 1 1 d D . .
H1 H 0.9289(5) 0.1766(12) 0.3805(15) 0.053(10) Uiso 1 1 d D . .
N2 N 0.38288(13) 0.25362(10) 0.39171(11) 0.0194(6) Uani 1 1 d D . .
H2 H 0.3315(5) 0.2618(11) 0.4035(10) 0.026(8) Uiso 1 1 d D . .
C1 C 0.87117(16) 0.30794(12) 0.43374(13) 0.0189(7) Uani 1 1 d . . .
C2 C 0.90338(16) 0.28434(14) 0.49531(13) 0.0249(8) Uani 1 1 d . . .
H2A H 0.9046 0.2399 0.5024 0.030 Uiso 1 1 calc R . .
C3 C 0.93347(18) 0.32393(15) 0.54621(14) 0.0317(8) Uani 1 1 d . . .
H3A H 0.9555 0.3069 0.5879 0.038 Uiso 1 1 calc R . .
C4 C 0.93144(18) 0.38854(15) 0.53624(15) 0.0339(9) Uani 1 1 d . . .
H4A H 0.9510 0.4161 0.5716 0.041 Uiso 1 1 calc R . .
C5 C 0.90112(18) 0.41332(14) 0.47520(15) 0.0313(8) Uani 1 1 d . . .
H5A H 0.9005 0.4578 0.4684 0.038 Uiso 1 1 calc R . .
C6 C 0.87158(16) 0.37305(13) 0.42383(14) 0.0238(7) Uani 1 1 d . . .
H6A H 0.8515 0.3901 0.3816 0.029 Uiso 1 1 calc R . .
C7 C 0.85764(16) 0.28906(12) 0.29464(12) 0.0166(7) Uani 1 1 d . . .
C8 C 0.94169(17) 0.28968(13) 0.28482(14) 0.0254(8) Uani 1 1 d . . .
H8A H 0.9808 0.2742 0.3189 0.030 Uiso 1 1 calc R . .
C9 C 0.96878(18) 0.31277(12) 0.22555(14) 0.0261(8) Uani 1 1 d . . .
H9A H 1.0265 0.3133 0.2191 0.031 Uiso 1 1 calc R . .
C10 C 0.91229(18) 0.33498(12) 0.17584(14) 0.0251(8) Uani 1 1 d . . .
H10A H 0.9310 0.3500 0.1348 0.030 Uiso 1 1 calc R . .
C11 C 0.82941(19) 0.33541(13) 0.18550(15) 0.0291(8) Uani 1 1 d . . .
H11A H 0.7906 0.3515 0.1515 0.035 Uiso 1 1 calc R . .
C12 C 0.80192(18) 0.31232(13) 0.24514(13) 0.0248(8) Uani 1 1 d . . .
H12A H 0.7442 0.3126 0.2517 0.030 Uiso 1 1 calc R . .
C13 C 0.82867(17) 0.09466(12) 0.47123(13) 0.0189(7) Uani 1 1 d . . .
C14 C 0.91258(18) 0.08413(13) 0.49048(14) 0.0268(8) Uani 1 1 d . . .
H14A H 0.9539 0.1012 0.4642 0.032 Uiso 1 1 calc R . .
C15 C 0.9365(2) 0.04899(13) 0.54762(15) 0.0339(9) Uani 1 1 d . . .
H15A H 0.9938 0.0423 0.5604 0.041 Uiso 1 1 calc R . .
C16 C 0.8765(2) 0.02398(13) 0.58557(15) 0.0379(10) Uani 1 1 d . . .
H16A H 0.8927 -0.0002 0.6245 0.045 Uiso 1 1 calc R . .
C17 C 0.7934(2) 0.03367(13) 0.56755(14) 0.0338(9) Uani 1 1 d . . .
H17A H 0.7523 0.0160 0.5936 0.041 Uiso 1 1 calc R . .
C18 C 0.76985(19) 0.06965(12) 0.51070(13) 0.0253(8) Uani 1 1 d . . .
H18A H 0.7125 0.0771 0.4989 0.030 Uiso 1 1 calc R . .
C19 C 0.80608(15) 0.07185(12) 0.33193(13) 0.0179(7) Uani 1 1 d . . .
C20 C 0.82726(16) 0.00982(12) 0.34931(13) 0.0190(7) Uani 1 1 d . . .
H20A H 0.8422 -0.0005 0.3950 0.023 Uiso 1 1 calc R . .
C21 C 0.82682(17) -0.03722(14) 0.30050(14) 0.0276(8) Uani 1 1 d . . .
H21A H 0.8406 -0.0796 0.3129 0.033 Uiso 1 1 calc R . .
C22 C 0.80622(18) -0.02203(14) 0.23399(14) 0.0300(8) Uani 1 1 d . . .
H22A H 0.8054 -0.0541 0.2006 0.036 Uiso 1 1 calc R . .
C23 C 0.78681(17) 0.03952(14) 0.21604(14) 0.0276(8) Uani 1 1 d . . .
H23A H 0.7729 0.0498 0.1702 0.033 Uiso 1 1 calc R . .
C24 C 0.78755(16) 0.08625(14) 0.26440(14) 0.0240(8) Uani 1 1 d . . .
H24A H 0.7753 0.1287 0.2515 0.029 Uiso 1 1 calc R . .
C25 C 0.66770(16) 0.20215(12) 0.55414(13) 0.0175(7) Uani 1 1 d . . .
C26 C 0.74105(18) 0.20933(13) 0.59468(13) 0.0242(7) Uani 1 1 d . . .
H26A H 0.7824 0.2379 0.5818 0.029 Uiso 1 1 calc R . .
C27 C 0.75453(19) 0.17508(13) 0.65399(14) 0.0293(8) Uani 1 1 d . . .
H27A H 0.8048 0.1806 0.6815 0.035 Uiso 1 1 calc R . .
C28 C 0.69521(18) 0.13318(14) 0.67297(14) 0.0289(8) Uani 1 1 d . . .
H28A H 0.7044 0.1101 0.7137 0.035 Uiso 1 1 calc R . .
C29 C 0.62292(18) 0.12474(13) 0.63306(14) 0.0266(8) Uani 1 1 d . . .
H29A H 0.5826 0.0952 0.6457 0.032 Uiso 1 1 calc R . .
C30 C 0.60861(17) 0.15947(12) 0.57386(13) 0.0205(7) Uani 1 1 d . . .
H30A H 0.5581 0.1539 0.5468 0.025 Uiso 1 1 calc R . .
C31 C 0.66404(15) 0.32610(12) 0.49826(13) 0.0165(7) Uani 1 1 d . . .
C32 C 0.65795(16) 0.34765(12) 0.56335(14) 0.0218(7) Uani 1 1 d . . .
H32A H 0.6508 0.3180 0.5982 0.026 Uiso 1 1 calc R . .
C33 C 0.66216(17) 0.41155(13) 0.57855(14) 0.0258(8) Uani 1 1 d . . .
H33A H 0.6576 0.4252 0.6234 0.031 Uiso 1 1 calc R . .
C34 C 0.67294(17) 0.45547(13) 0.52897(14) 0.0243(8) Uani 1 1 d . . .
H34A H 0.6766 0.4993 0.5395 0.029 Uiso 1 1 calc R . .
C35 C 0.67830(17) 0.43502(13) 0.46383(15) 0.0253(8) Uani 1 1 d . . .
H35A H 0.6846 0.4649 0.4291 0.030 Uiso 1 1 calc R . .
C36 C 0.67456(16) 0.37142(12) 0.44910(14) 0.0204(7) Uani 1 1 d . . .
H36A H 0.6793 0.3581 0.4041 0.024 Uiso 1 1 calc R . .
C37 C 0.58720(16) 0.11469(12) 0.26722(13) 0.0194(7) Uani 1 1 d . . .
C38 C 0.59516(16) 0.06567(12) 0.31403(13) 0.0191(7) Uani 1 1 d . . .
H38A H 0.6080 0.0755 0.3601 0.023 Uiso 1 1 calc R . .
C39 C 0.58474(17) 0.00298(13) 0.29495(14) 0.0232(8) Uani 1 1 d . . .
H39A H 0.5896 -0.0294 0.3280 0.028 Uiso 1 1 calc R . .
C40 C 0.56719(18) -0.01289(13) 0.22761(14) 0.0247(8) Uani 1 1 d . . .
H40A H 0.5615 -0.0559 0.2142 0.030 Uiso 1 1 calc R . .
C41 C 0.55819(18) 0.03518(13) 0.18073(14) 0.0260(8) Uani 1 1 d . . .
H41A H 0.5456 0.0252 0.1347 0.031 Uiso 1 1 calc R . .
C42 C 0.56738(17) 0.09810(12) 0.20037(14) 0.0227(7) Uani 1 1 d . . .
H42A H 0.5600 0.1305 0.1675 0.027 Uiso 1 1 calc R . .
C43 C 0.59349(16) 0.24052(12) 0.21827(12) 0.0172(7) Uani 1 1 d . . .
C44 C 0.64688(17) 0.23425(13) 0.16645(13) 0.0218(7) Uani 1 1 d . . .
H44A H 0.6921 0.2054 0.1713 0.026 Uiso 1 1 calc R . .
C45 C 0.63405(18) 0.26999(13) 0.10800(14) 0.0267(8) Uani 1 1 d . . .
H45A H 0.6707 0.2653 0.0733 0.032 Uiso 1 1 calc R . .
C46 C 0.56906(18) 0.31184(13) 0.10004(14) 0.0273(8) Uani 1 1 d . . .
H46A H 0.5604 0.3358 0.0598 0.033 Uiso 1 1 calc R . .
C47 C 0.51619(18) 0.31906(13) 0.15079(14) 0.0281(8) Uani 1 1 d . . .
H47A H 0.4716 0.3485 0.1457 0.034 Uiso 1 1 calc R . .
C48 C 0.52821(17) 0.28340(12) 0.20916(13) 0.0220(7) Uani 1 1 d . . .
H48A H 0.4911 0.2884 0.2435 0.026 Uiso 1 1 calc R . .
C49 C 0.45731(16) 0.33727(13) 0.48639(13) 0.0204(7) Uani 1 1 d . . .
C50 C 0.46272(16) 0.40202(12) 0.49820(14) 0.0208(7) Uani 1 1 d . . .
H50A H 0.4725 0.4300 0.4624 0.025 Uiso 1 1 calc R . .
C51 C 0.45391(17) 0.42594(13) 0.56196(14) 0.0249(8) Uani 1 1 d . . .
H51A H 0.4573 0.4703 0.5695 0.030 Uiso 1 1 calc R . .
C52 C 0.44033(18) 0.38622(13) 0.61401(14) 0.0275(8) Uani 1 1 d . . .
H52A H 0.4343 0.4029 0.6575 0.033 Uiso 1 1 calc R . .
C53 C 0.43547(19) 0.32158(13) 0.60305(15) 0.0294(8) Uani 1 1 d . . .
H53A H 0.4258 0.2939 0.6391 0.035 Uiso 1 1 calc R . .
C54 C 0.44447(17) 0.29728(13) 0.54027(14) 0.0241(7) Uani 1 1 d . . .
H54A H 0.4419 0.2528 0.5334 0.029 Uiso 1 1 calc R . .
C55 C 0.43736(17) 0.37050(12) 0.35045(13) 0.0199(7) Uani 1 1 d . . .
C56 C 0.49506(18) 0.40405(12) 0.31662(14) 0.0249(8) Uani 1 1 d . . .
H56A H 0.5514 0.3906 0.3192 0.030 Uiso 1 1 calc R . .
C57 C 0.47106(19) 0.45697(13) 0.27903(15) 0.0305(8) Uani 1 1 d . . .
H57A H 0.5108 0.4796 0.2558 0.037 Uiso 1 1 calc R . .
C58 C 0.38917(19) 0.47682(13) 0.27538(14) 0.0279(8) Uani 1 1 d . . .
H58A H 0.3727 0.5132 0.2498 0.034 Uiso 1 1 calc R . .
C59 C 0.33153(18) 0.44381(13) 0.30888(14) 0.0255(8) Uani 1 1 d . . .
H59A H 0.2753 0.4576 0.3064 0.031 Uiso 1 1 calc R . .
C60 C 0.35473(18) 0.39152(13) 0.34548(13) 0.0235(7) Uani 1 1 d . . .
H60A H 0.3142 0.3689 0.3680 0.028 Uiso 1 1 calc R . .
C61 C 0.39285(16) 0.13620(12) 0.45486(13) 0.0194(7) Uani 1 1 d . . .
C62 C 0.44046(18) 0.08644(12) 0.48312(13) 0.0226(7) Uani 1 1 d . . .
H62A H 0.4951 0.0796 0.4699 0.027 Uiso 1 1 calc R . .
C63 C 0.40883(18) 0.04698(13) 0.53012(13) 0.0248(8) Uani 1 1 d . . .
H63A H 0.4419 0.0135 0.5495 0.030 Uiso 1 1 calc R . .
C64 C 0.32921(18) 0.05631(13) 0.54890(14) 0.0265(8) Uani 1 1 d . . .
H64A H 0.3073 0.0287 0.5807 0.032 Uiso 1 1 calc R . .
C65 C 0.28120(18) 0.10535(13) 0.52191(13) 0.0252(8) Uani 1 1 d . . .
H65A H 0.2265 0.1116 0.5352 0.030 Uiso 1 1 calc R . .
C66 C 0.31297(17) 0.14533(13) 0.47549(13) 0.0219(7) Uani 1 1 d . . .
H66A H 0.2801 0.1795 0.4574 0.026 Uiso 1 1 calc R . .
C67 C 0.38899(16) 0.14211(12) 0.31501(13) 0.0183(7) Uani 1 1 d . . .
C68 C 0.36165(16) 0.17639(13) 0.25803(13) 0.0221(7) Uani 1 1 d . . .
H68A H 0.3622 0.2213 0.2590 0.027 Uiso 1 1 calc R . .
C69 C 0.33355(17) 0.14482(14) 0.19982(14) 0.0267(8) Uani 1 1 d . . .
H69A H 0.3140 0.1685 0.1614 0.032 Uiso 1 1 calc R . .
C70 C 0.33340(17) 0.07994(14) 0.19665(14) 0.0276(8) Uani 1 1 d . . .
H70A H 0.3149 0.0589 0.1562 0.033 Uiso 1 1 calc R . .
C71 C 0.36064(17) 0.04563(14) 0.25322(14) 0.0259(8) Uani 1 1 d . . .
H71A H 0.3608 0.0007 0.2516 0.031 Uiso 1 1 calc R . .
C72 C 0.38752(17) 0.07640(13) 0.31184(14) 0.0232(7) Uani 1 1 d . . .
H72A H 0.4053 0.0524 0.3505 0.028 Uiso 1 1 calc R . .
O1S O 0.21456(12) 0.31314(10) 0.44470(11) 0.0463(7) Uani 1 1 d D . .
O2S O 0.03841(11) 0.14449(11) 0.35658(9) 0.0455(7) Uani 1 1 d D A .
C1S C 0.14195(19) 0.33899(15) 0.41035(19) 0.0794(16) Uani 1 1 d D . .
H1SA H 0.0925 0.3134 0.4190 0.095 Uiso 1 1 calc R . .
H1SB H 0.1475 0.3399 0.3613 0.095 Uiso 1 1 calc R . .
C2S C 0.1338(2) 0.40546(15) 0.43737(16) 0.0857(16) Uani 1 1 d D . .
H2SA H 0.1681 0.4358 0.4138 0.103 Uiso 1 1 calc R . .
H2SB H 0.0752 0.4198 0.4334 0.103 Uiso 1 1 calc R . .
C3S C 0.16574(19) 0.39787(17) 0.50973(17) 0.0732(15) Uani 1 1 d D . .
H3SA H 0.1231 0.3796 0.5371 0.088 Uiso 1 1 calc R . .
H3SB H 0.1857 0.4385 0.5297 0.088 Uiso 1 1 calc R . .
C4S C 0.23620(18) 0.35235(13) 0.50175(15) 0.0459(10) Uani 1 1 d D . .
H4SA H 0.2879 0.3760 0.4951 0.055 Uiso 1 1 calc R . .
H4SB H 0.2457 0.3260 0.5426 0.055 Uiso 1 1 calc R . .
C5S C 0.12068(7) 0.15806(7) 0.38128(5) 0.0475(11) Uani 1 1 d D . .
H5SA H 0.1455 0.1214 0.4057 0.057 Uiso 1 1 d . . .
H5SB H 0.1222 0.1927 0.4135 0.057 Uiso 1 1 d . . .
C6S C 0.15360(13) 0.19606(9) 0.32497(5) 0.070(2) Uani 0.513(5) 1 d PDU A 1
H6SA H 0.1356 0.2408 0.3265 0.083 Uiso 0.513(5) 1 calc PR A 1
H6SB H 0.2151 0.1944 0.3267 0.083 Uiso 0.513(5) 1 calc PR A 1
C6S' C 0.17524(7) 0.1515(2) 0.32359(5) 0.0289(16) Uani 0.487(5) 1 d PDU A 2
H6SC H 0.1999 0.1087 0.3223 0.035 Uiso 0.487(5) 1 calc PR A 2
H6SD H 0.2203 0.1834 0.3264 0.035 Uiso 0.487(5) 1 calc PR A 2
C7S C 0.11476(6) 0.16301(8) 0.26326(5) 0.0502(11) Uani 1 1 d D . .
H7SA H 0.1046 0.2023 0.2384 0.060 Uiso 1 1 d . . .
H7SB H 0.1411 0.1339 0.2335 0.060 Uiso 1 1 d . . .
C8S C 0.03517(8) 0.13572(12) 0.28609(11) 0.0397(9) Uani 1 1 d D A .
H8SA H -0.0136 0.1579 0.2639 0.048 Uiso 1 1 calc R . .
H8SB H 0.0309 0.0901 0.2748 0.048 Uiso 1 1 calc R . .

loop_
_atom_site_aniso_label
_atom_site_aniso_U_11
_atom_site_aniso_U_22
_atom_site_aniso_U_33
_atom_site_aniso_U_23
_atom_site_aniso_U_13
_atom_site_aniso_U_12
Co1 0.01702(18) 0.01645(18) 0.01449(18) 0.00015(15) 0.00058(15) 0.00064(16)
Co2 0.01735(18) 0.01465(18) 0.01503(18) 0.00014(15) 0.00073(15) 0.00020(15)
P1 0.0195(4) 0.0162(3) 0.0163(4) 0.0015(3) 0.0016(3) -0.0006(3)
P2 0.0185(4) 0.0156(3) 0.0172(4) 0.0011(3) 0.0006(3) 0.0009(3)
P3 0.0187(4) 0.0146(3) 0.0153(4) 0.0001(3) 0.0005(3) 0.0006(3)
P4 0.0192(4) 0.0145(3) 0.0151(4) 0.0013(3) 0.0009(3) 0.0006(3)
P5 0.0188(4) 0.0157(3) 0.0184(4) 0.0009(3) 0.0005(3) 0.0008(3)
P6 0.0189(4) 0.0158(3) 0.0170(4) 0.0005(3) 0.0012(3) -0.0004(3)
N1 0.0199(12) 0.0185(12) 0.0223(13) 0.0009(10) 0.0030(10) -0.0017(10)
N2 0.0155(12) 0.0169(11) 0.0258(13) -0.0017(10) 0.0009(10) 0.0013(10)
C1 0.0143(13) 0.0225(14) 0.0203(14) -0.0036(12) 0.0035(11) -0.0017(12)
C2 0.0233(15) 0.0272(16) 0.0236(15) 0.0004(13) -0.0005(13) -0.0001(13)
C3 0.0313(17) 0.0453(19) 0.0176(16) -0.0029(14) -0.0030(14) -0.0026(15)
C4 0.0297(17) 0.0439(19) 0.0279(17) -0.0147(15) 0.0015(14) -0.0071(15)
C5 0.0331(17) 0.0208(15) 0.0400(19) -0.0080(14) 0.0035(15) -0.0046(14)
C6 0.0181(14) 0.0293(16) 0.0240(16) -0.0013(13) 0.0019(12) -0.0019(13)
C7 0.0205(14) 0.0136(13) 0.0158(13) -0.0019(11) 0.0026(11) 0.0000(11)
C8 0.0263(15) 0.0262(15) 0.0238(15) 0.0034(13) 0.0023(13) 0.0025(13)
C9 0.0269(16) 0.0196(15) 0.0335(17) 0.0041(13) 0.0121(13) 0.0015(13)
C10 0.0373(17) 0.0184(14) 0.0211(15) 0.0043(12) 0.0105(13) -0.0015(13)
C11 0.0357(18) 0.0243(16) 0.0263(17) 0.0024(13) -0.0047(14) -0.0028(14)
C12 0.0240(15) 0.0284(16) 0.0217(15) 0.0043(13) 0.0002(13) -0.0010(13)
C13 0.0250(15) 0.0126(13) 0.0192(15) 0.0015(12) 0.0015(12) 0.0031(12)
C14 0.0326(17) 0.0248(16) 0.0221(16) 0.0014(13) -0.0045(14) 0.0004(14)
C15 0.046(2) 0.0201(15) 0.0332(18) -0.0012(14) -0.0125(16) 0.0082(15)
C16 0.070(2) 0.0213(16) 0.0204(17) 0.0057(13) -0.0063(17) 0.0044(16)
C17 0.059(2) 0.0224(16) 0.0216(16) 0.0005(13) 0.0141(15) -0.0017(15)
C18 0.0377(17) 0.0176(14) 0.0220(15) -0.0023(12) 0.0106(14) 0.0031(13)
C19 0.0119(13) 0.0172(13) 0.0247(15) -0.0018(12) 0.0016(12) -0.0012(11)
C20 0.0179(14) 0.0237(14) 0.0156(14) 0.0032(12) 0.0014(12) -0.0004(12)
C21 0.0259(16) 0.0249(16) 0.0324(17) -0.0032(14) 0.0051(14) 0.0056(13)
C22 0.0297(17) 0.0363(18) 0.0249(17) -0.0139(14) 0.0077(14) -0.0007(14)
C23 0.0262(16) 0.0391(18) 0.0172(15) -0.0011(14) 0.0008(13) 0.0065(14)
C24 0.0217(15) 0.0259(16) 0.0251(16) 0.0005(13) 0.0058(13) 0.0039(13)
C25 0.0210(14) 0.0138(13) 0.0178(14) -0.0033(11) 0.0016(12) 0.0056(11)
C26 0.0298(16) 0.0207(15) 0.0217(15) -0.0032(13) -0.0010(13) 0.0009(13)
C27 0.0345(17) 0.0306(16) 0.0212(16) -0.0021(13) -0.0077(14) 0.0041(14)
C28 0.0386(18) 0.0290(16) 0.0194(15) 0.0076(13) 0.0044(14) 0.0095(14)
C29 0.0317(16) 0.0229(15) 0.0264(16) 0.0080(13) 0.0105(13) 0.0058(13)
C30 0.0225(15) 0.0248(15) 0.0139(14) -0.0040(12) 0.0002(12) 0.0024(12)
C31 0.0111(13) 0.0180(13) 0.0204(14) 0.0001(12) 0.0006(11) -0.0006(11)
C32 0.0222(15) 0.0221(15) 0.0200(15) 0.0034(12) -0.0062(12) 0.0056(12)
C33 0.0273(16) 0.0259(16) 0.0230(16) -0.0118(13) -0.0053(13) 0.0059(13)
C34 0.0233(15) 0.0164(14) 0.0323(17) -0.0036(13) -0.0041(13) 0.0018(12)
C35 0.0239(15) 0.0200(15) 0.0321(17) 0.0046(13) 0.0034(13) 0.0003(13)
C36 0.0223(15) 0.0176(14) 0.0213(15) -0.0005(12) 0.0018(12) -0.0011(12)
C37 0.0138(14) 0.0213(14) 0.0231(15) -0.0012(12) 0.0008(12) -0.0010(12)
C38 0.0250(15) 0.0173(14) 0.0149(14) -0.0008(11) 0.0008(12) -0.0009(12)
C39 0.0284(16) 0.0192(14) 0.0220(16) 0.0038(12) 0.0015(13) 0.0001(13)
C40 0.0301(16) 0.0142(14) 0.0291(17) -0.0034(13) -0.0029(14) 0.0002(13)
C41 0.0306(17) 0.0256(16) 0.0209(16) -0.0075(13) -0.0045(13) 0.0008(13)
C42 0.0245(15) 0.0201(15) 0.0226(15) 0.0023(12) -0.0044(13) 0.0013(12)
C43 0.0231(15) 0.0144(13) 0.0135(13) -0.0001(11) -0.0018(12) -0.0036(12)
C44 0.0200(14) 0.0225(15) 0.0233(15) -0.0023(12) 0.0036(12) -0.0001(12)
C45 0.0322(16) 0.0307(16) 0.0179(15) 0.0005(13) 0.0065(13) -0.0045(14)
C46 0.0392(18) 0.0226(15) 0.0195(16) 0.0043(13) -0.0023(14) -0.0014(14)
C47 0.0273(16) 0.0240(15) 0.0328(17) 0.0040(14) 0.0014(14) 0.0029(13)
C48 0.0281(15) 0.0188(14) 0.0193(14) 0.0024(12) 0.0035(12) 0.0018(13)
C49 0.0183(14) 0.0244(15) 0.0182(15) -0.0018(12) -0.0007(12) 0.0024(12)
C50 0.0197(14) 0.0174(14) 0.0252(16) 0.0020(12) 0.0010(12) 0.0035(12)
C51 0.0243(15) 0.0184(14) 0.0319(17) -0.0024(13) 0.0023(13) 0.0029(13)
C52 0.0327(17) 0.0318(16) 0.0181(15) -0.0002(13) 0.0030(13) 0.0082(14)
C53 0.0420(18) 0.0218(15) 0.0251(16) 0.0078(13) 0.0074(14) 0.0037(14)
C54 0.0332(16) 0.0128(13) 0.0262(16) 0.0007(12) 0.0011(13) 0.0018(13)
C55 0.0254(15) 0.0169(14) 0.0165(14) -0.0040(12) -0.0040(12) -0.0001(12)
C56 0.0244(16) 0.0200(15) 0.0305(17) 0.0003(13) 0.0023(14) 0.0028(13)
C57 0.0347(18) 0.0234(16) 0.0348(18) 0.0077(14) 0.0115(15) 0.0032(14)
C58 0.0427(19) 0.0198(15) 0.0208(16) 0.0031(13) -0.0009(14) 0.0070(14)
C59 0.0262(16) 0.0230(15) 0.0258(16) -0.0052(13) -0.0063(13) 0.0056(13)
C60 0.0261(16) 0.0220(15) 0.0222(15) 0.0018(13) 0.0008(13) -0.0011(13)
C61 0.0231(15) 0.0166(13) 0.0185(14) -0.0040(12) 0.0017(12) -0.0054(12)
C62 0.0265(15) 0.0235(15) 0.0185(15) -0.0016(12) 0.0066(13) 0.0006(13)
C63 0.0346(17) 0.0199(14) 0.0204(15) 0.0008(13) 0.0048(13) 0.0025(13)
C64 0.0341(17) 0.0271(16) 0.0186(15) -0.0033(13) 0.0043(13) -0.0118(14)
C65 0.0216(15) 0.0333(17) 0.0208(15) -0.0034(13) 0.0015(13) -0.0035(13)
C66 0.0200(15) 0.0219(15) 0.0237(15) -0.0019(13) 0.0018(12) -0.0038(12)
C67 0.0150(13) 0.0230(14) 0.0171(14) -0.0024(12) 0.0018(11) -0.0014(12)
C68 0.0211(15) 0.0212(14) 0.0238(16) 0.0015(13) 0.0008(13) -0.0022(12)
C69 0.0219(15) 0.0374(17) 0.0200(15) 0.0065(14) -0.0040(13) 0.0023(14)
C70 0.0253(16) 0.0357(17) 0.0217(16) -0.0080(14) 0.0016(13) -0.0055(14)
C71 0.0257(16) 0.0255(15) 0.0256(16) -0.0048(14) -0.0037(13) -0.0057(13)
C72 0.0241(15) 0.0216(15) 0.0232(16) 0.0036(13) -0.0023(13) -0.0036(13)
O1S 0.0320(13) 0.0426(14) 0.0649(16) 0.0008(12) 0.0067(12) -0.0022(11)
O2S 0.0215(12) 0.0766(17) 0.0378(13) 0.0089(12) -0.0017(10) 0.0068(12)
C1S 0.032(2) 0.125(4) 0.080(3) 0.021(3) -0.002(2) -0.008(3)
C2S 0.046(2) 0.067(3) 0.149(4) 0.047(3) 0.037(3) 0.028(2)
C3S 0.051(2) 0.056(3) 0.116(4) 0.002(3) 0.029(3) 0.007(2)
C4S 0.0370(19) 0.039(2) 0.063(2) 0.0003(18) 0.0158(18) -0.0031(17)
C5S 0.035(2) 0.063(2) 0.043(2) -0.0065(19) -0.0019(17) -0.0018(18)
C6S 0.058(3) 0.076(4) 0.075(4) -0.017(3) 0.015(3) -0.007(3)
C6S' 0.021(3) 0.030(3) 0.037(3) -0.007(2) 0.010(2) 0.006(2)
C7S 0.055(2) 0.052(2) 0.045(2) 0.0006(18) 0.0127(19) 0.0064(19)
C8S 0.0341(18) 0.0391(18) 0.045(2) -0.0143(17) -0.0046(16) 0.0123(16)

loop_
_atom_type_symbol
_atom_type_description
_atom_type_scat_dispersion_real
_atom_type_scat_dispersion_imag
_atom_type_scat_source
C C 0.0033 0.0016 'International Tables Vol C Tables 4.2.6.8 and 6.1.1.4'
H H 0.0000 0.0000 'International Tables Vol C Tables 4.2.6.8 and 6.1.1.4'
N N 0.0061 0.0033 'International Tables Vol C Tables 4.2.6.8 and 6.1.1.4'
P P 0.1023 0.0942 'International Tables Vol C Tables 4.2.6.8 and 6.1.1.4'
Co Co 0.3494 0.9721 'International Tables Vol C Tables 4.2.6.8 and 6.1.1.4'
O O 0.0106 0.0060 'International Tables Vol C Tables 4.2.6.8 and 6.1.1.4'

loop_
_geom_angle_atom_site_label_1
_geom_angle_atom_site_label_2
_geom_angle_atom_site_label_3
_geom_angle
P3 Co1 P1 109.64(3)
P3 Co1 P4 114.00(3)
P1 Co1 P4 123.36(3)
P3 Co1 P2 116.23(3)
P1 Co1 P2 72.52(3)
P4 Co1 P2 115.06(3)
P3 Co1 Co2 56.99(2)
P1 Co1 Co2 145.69(3)
P4 Co1 Co2 57.03(2)
P2 Co1 Co2 141.32(3)
P6 Co2 P5 72.45(3)
P6 Co2 P3 131.07(3)
P5 Co2 P3 103.38(3)
P6 Co2 P4 105.46(3)
P5 Co2 P4 127.86(3)
P3 Co2 P4 113.36(3)
P6 Co2 Co1 146.15(3)
P5 Co2 Co1 141.38(3)
P3 Co2 Co1 56.45(2)
P4 Co2 Co1 56.93(2)
N1 P1 C1 104.56(11)
N1 P1 C7 104.66(11)
C1 P1 C7 99.81(12)
N1 P1 Co1 93.93(8)
C1 P1 Co1 123.23(9)
C7 P1 Co1 126.81(9)
N1 P1 P2 39.94(8)
C1 P1 P2 123.16(9)
C7 P1 P2 126.85(8)
Co1 P1 P2 54.00(2)
N1 P2 C13 104.78(12)
N1 P2 C19 105.14(11)
C13 P2 C19 100.69(12)
N1 P2 Co1 93.52(8)
C13 P2 Co1 126.00(9)
C19 P2 Co1 123.04(9)
N1 P2 P1 40.05(7)
C13 P2 P1 125.11(9)
C19 P2 P1 124.83(9)
Co1 P2 P1 53.48(2)
C31 P3 C25 101.49(12)
C31 P3 Co1 119.94(9)
C25 P3 Co1 123.56(9)
C31 P3 Co2 114.48(8)
C25 P3 Co2 129.60(9)
Co1 P3 Co2 66.56(2)
C37 P4 C43 100.64(12)
C37 P4 Co1 118.32(9)
C43 P4 Co1 128.56(9)
C37 P4 Co2 119.21(9)
C43 P4 Co2 123.10(9)
Co1 P4 Co2 66.04(2)
N2 P5 C55 103.04(11)
N2 P5 C49 103.86(12)
C55 P5 C49 99.47(12)
N2 P5 Co2 94.21(8)
C55 P5 Co2 131.20(9)
C49 P5 Co2 120.28(9)
N2 P5 P6 40.89(7)
C55 P5 P6 131.60(9)
C49 P5 P6 117.35(9)
Co2 P5 P6 53.63(2)
N2 P6 C61 104.50(12)
N2 P6 C67 105.96(11)
C61 P6 C67 99.59(12)
N2 P6 Co2 94.85(8)
C61 P6 Co2 127.51(9)
C67 P6 Co2 121.35(9)
N2 P6 P5 41.24(7)
C61 P6 P5 123.10(9)
C67 P6 P5 128.66(9)
Co2 P6 P5 53.92(2)
P2 N1 P1 100.01(12)
P6 N2 P5 97.86(11)
C6 C1 C2 118.4(2)
C6 C1 P1 121.5(2)
C2 C1 P1 119.9(2)
C3 C2 C1 121.5(3)
C2 C3 C4 119.5(3)
C3 C4 C5 120.4(3)
C4 C5 C6 119.9(3)
C5 C6 C1 120.4(3)
C12 C7 C8 119.2(2)
C12 C7 P1 120.6(2)
C8 C7 P1 120.14(19)
C9 C8 C7 120.2(3)
C10 C9 C8 120.2(3)
C11 C10 C9 120.1(3)
C10 C11 C12 119.9(3)
C7 C12 C11 120.5(3)
C18 C13 C14 118.4(2)
C18 C13 P2 120.3(2)
C14 C13 P2 121.3(2)
C15 C14 C13 120.8(3)
C16 C15 C14 119.6(3)
C17 C16 C15 120.7(3)
C16 C17 C18 119.5(3)
C13 C18 C17 121.1(3)
C20 C19 C24 118.5(2)
C20 C19 P2 123.7(2)
C24 C19 P2 117.7(2)
C19 C20 C21 120.7(2)
C22 C21 C20 119.7(3)
C23 C22 C21 120.1(3)
C22 C23 C24 120.2(3)
C23 C24 C19 120.7(3)
C26 C25 C30 118.5(2)
C26 C25 P3 121.5(2)
C30 C25 P3 119.86(19)
C25 C26 C27 120.6(3)
C28 C27 C26 120.2(3)
C29 C28 C27 120.0(3)
C28 C29 C30 120.1(3)
C25 C30 C29 120.6(2)
C32 C31 C36 117.2(2)
C32 C31 P3 123.9(2)
C36 C31 P3 118.8(2)
C33 C32 C31 121.3(3)
C34 C33 C32 120.4(3)
C33 C34 C35 119.2(3)
C36 C35 C34 120.2(3)
C35 C36 C31 121.8(3)
C42 C37 C38 117.3(2)
C42 C37 P4 124.9(2)
C38 C37 P4 117.8(2)
C39 C38 C37 121.5(2)
C38 C39 C40 120.5(3)
C41 C40 C39 118.7(3)
C40 C41 C42 120.6(3)
C41 C42 C37 121.5(3)
C48 C43 C44 117.8(2)
C48 C43 P4 119.2(2)
C44 C43 P4 122.9(2)
C45 C44 C43 120.5(3)
C46 C45 C44 120.6(3)
C45 C46 C47 119.7(3)
C46 C47 C48 120.1(3)
C47 C48 C43 121.2(3)
C50 C49 C54 118.4(2)
C50 C49 P5 122.8(2)
C54 C49 P5 118.8(2)
C51 C50 C49 120.3(3)
C52 C51 C50 120.5(3)
C51 C52 C53 119.7(3)
C54 C53 C52 120.3(3)
C53 C54 C49 120.7(3)
C56 C55 C60 118.3(2)
C56 C55 P5 121.8(2)
C60 C55 P5 119.9(2)
C57 C56 C55 120.4(3)
C58 C57 C56 120.0(3)
C59 C58 C57 119.9(3)
C60 C59 C58 120.3(3)
C59 C60 C55 121.1(3)
C62 C61 C66 118.5(2)
C62 C61 P6 119.0(2)
C66 C61 P6 122.4(2)
C63 C62 C61 120.6(3)
C64 C63 C62 119.9(3)
C65 C64 C63 120.5(3)
C64 C65 C66 119.7(3)
C65 C66 C61 120.8(3)
C72 C67 C68 118.6(2)
C72 C67 P6 121.6(2)
C68 C67 P6 119.5(2)
C69 C68 C67 119.9(3)
C70 C69 C68 121.3(3)
C69 C70 C71 119.1(3)
C72 C71 C70 120.3(3)
C71 C72 C67 120.8(3)
C1S O1S C4S 107.7(2)
C5S O2S C8S 109.61(14)
O1S C1S C2S 106.0(3)
C3S C2S C1S 102.2(3)
C2S C3S C4S 99.9(3)
O1S C4S C3S 108.3(2)
O2S C5S C6S' 107.65(12)
O2S C5S C6S 102.90(13)
C6S' C5S C6S 38.87(19)
C7S C6S C5S 102.37(10)
C5S C6S' C7S 102.44(10)
C8S C7S C6S 103.83(13)
C8S C7S C6S' 102.10(13)
C6S C7S C6S' 38.88(19)
O2S C8S C7S 106.46(15)

loop_
_geom_bond_atom_site_label_1
_geom_bond_atom_site_label_2
_geom_bond_distance
Co1 P3 2.1671(8)
Co1 P1 2.1750(8)
Co1 P4 2.1878(8)
Co1 P2 2.1896(8)
Co1 Co2 2.3857(5)
Co2 P6 2.1641(8)
Co2 P5 2.1723(8)
Co2 P3 2.1805(8)
Co2 P4 2.1902(8)
P1 N1 1.687(2)
P1 C1 1.829(3)
P1 C7 1.829(3)
P1 P2 2.5815(10)
P2 N1 1.683(2)
P2 C13 1.817(3)
P2 C19 1.844(3)
P3 C31 1.836(3)
P3 C25 1.839(3)
P4 C37 1.843(3)
P4 C43 1.843(3)
P5 N2 1.705(2)
P5 C55 1.829(3)
P5 C49 1.838(3)
P5 P6 2.5625(10)
P6 N2 1.693(2)
P6 C61 1.823(3)
P6 C67 1.832(3)
C1 C6 1.390(4)
C1 C2 1.390(4)
C2 C3 1.376(4)
C3 C4 1.380(4)
C4 C5 1.381(4)
C5 C6 1.389(4)
C7 C12 1.374(4)
C7 C8 1.385(4)
C8 C9 1.382(4)
C9 C10 1.377(4)
C10 C11 1.366(4)
C11 C12 1.391(4)
C13 C18 1.384(4)
C13 C14 1.396(4)
C14 C15 1.391(4)
C15 C16 1.380(4)
C16 C17 1.376(5)
C17 C18 1.394(4)
C19 C20 1.391(4)
C19 C24 1.392(4)
C20 C21 1.392(4)
C21 C22 1.382(4)
C22 C23 1.378(4)
C23 C24 1.381(4)
C25 C26 1.389(4)
C25 C30 1.391(4)
C26 C27 1.391(4)
C27 C28 1.378(4)
C28 C29 1.372(4)
C29 C30 1.395(4)
C31 C32 1.388(4)
C31 C36 1.391(4)
C32 C33 1.384(4)
C33 C34 1.378(4)
C34 C35 1.380(4)
C35 C36 1.376(4)
C37 C42 1.393(4)
C37 C38 1.394(4)
C38 C39 1.385(4)
C39 C40 1.394(4)
C40 C41 1.381(4)
C41 C42 1.391(4)
C43 C48 1.390(4)
C43 C44 1.403(4)
C44 C45 1.392(4)
C45 C46 1.371(4)
C46 C47 1.382(4)
C47 C48 1.389(4)
C49 C50 1.390(4)
C49 C54 1.396(4)
C50 C51 1.388(4)
C51 C52 1.367(4)
C52 C53 1.384(4)
C53 C54 1.373(4)
C55 C56 1.387(4)
C55 C60 1.401(4)
C56 C57 1.385(4)
C57 C58 1.382(4)
C58 C59 1.377(4)
C59 C60 1.361(4)
C61 C62 1.395(4)
C61 C66 1.396(4)
C62 C63 1.382(4)
C63 C64 1.380(4)
C64 C65 1.378(4)
C65 C66 1.382(4)
C67 C72 1.390(4)
C67 C68 1.391(4)
C68 C69 1.386(4)
C69 C70 1.372(4)
C70 C71 1.385(4)
C71 C72 1.379(4)
O1S C1S 1.420(3)
O1S C4S 1.430(3)
O2S C5S 1.409(2)
O2S C8S 1.417(3)
C1S C2S 1.514(4)
C2S C3S 1.505(4)
C3S C4S 1.507(3)
C5S C6S' 1.5092(9)
C5S C6S 1.5111(9)
C6S C7S 1.5097(9)
C6S' C7S 1.5102(9)
C7S C8S 1.5096(9)

loop_
_geom_torsion_atom_site_label_1
_geom_torsion_atom_site_label_2
_geom_torsion_atom_site_label_3
_geom_torsion_atom_site_label_4
_geom_torsion
P3 Co1 Co2 P6 -115.25(5)
P1 Co1 Co2 P6 168.69(5)
P4 Co1 Co2 P6 66.43(5)
P2 Co1 Co2 P6 -23.43(7)
P3 Co1 Co2 P5 67.33(5)
P1 Co1 Co2 P5 -8.74(7)
P4 Co1 Co2 P5 -110.99(5)
P2 Co1 Co2 P5 159.15(5)
P1 Co1 Co2 P3 -76.06(5)
P4 Co1 Co2 P3 -178.32(3)
P2 Co1 Co2 P3 91.82(5)
P3 Co1 Co2 P4 178.32(3)
P1 Co1 Co2 P4 102.25(5)
P2 Co1 Co2 P4 -89.86(5)
P3 Co1 P1 N1 113.16(8)
P4 Co1 P1 N1 -108.07(8)
P2 Co1 P1 N1 0.85(8)
Co2 Co1 P1 N1 172.95(8)
P3 Co1 P1 C1 2.90(11)
P4 Co1 P1 C1 141.67(10)
P2 Co1 P1 C1 -109.41(11)
Co2 Co1 P1 C1 62.69(12)
P3 Co1 P1 C7 -135.23(11)
P4 Co1 P1 C7 3.54(11)
P2 Co1 P1 C7 112.46(11)
Co2 Co1 P1 C7 -75.44(12)
P3 Co1 P1 P2 112.31(3)
P4 Co1 P1 P2 -108.93(4)
Co2 Co1 P1 P2 172.10(5)
P3 Co1 P2 N1 -104.61(8)
P1 Co1 P2 N1 -0.85(8)
P4 Co1 P2 N1 118.43(8)
Co2 Co1 P2 N1 -173.73(8)
P3 Co1 P2 C13 6.53(12)
P1 Co1 P2 C13 110.28(11)
P4 Co1 P2 C13 -130.43(11)
Co2 Co1 P2 C13 -62.59(12)
P3 Co1 P2 C19 144.77(10)
P1 Co1 P2 C19 -111.47(11)
P4 Co1 P2 C19 7.81(11)
Co2 Co1 P2 C19 75.65(11)
P3 Co1 P2 P1 -103.75(3)
P4 Co1 P2 P1 119.29(3)
Co2 Co1 P2 P1 -172.88(4)
C1 P1 P2 N1 -71.79(16)
C7 P1 P2 N1 66.28(16)
Co1 P1 P2 N1 178.67(12)
N1 P1 P2 C13 69.40(16)
C1 P1 P2 C13 -2.39(16)
C7 P1 P2 C13 135.69(15)
Co1 P1 P2 C13 -111.92(11)
N1 P1 P2 C19 -70.54(15)
C1 P1 P2 C19 -142.33(14)
C7 P1 P2 C19 -4.26(15)
Co1 P1 P2 C19 108.13(10)
N1 P1 P2 Co1 -178.67(12)
C1 P1 P2 Co1 109.54(11)
C7 P1 P2 Co1 -112.39(11)
P1 Co1 P3 C31 38.73(10)
P4 Co1 P3 C31 -104.21(10)
P2 Co1 P3 C31 118.38(10)
Co2 Co1 P3 C31 -105.75(10)
P1 Co1 P3 C25 -92.41(11)
P4 Co1 P3 C25 124.65(10)
P2 Co1 P3 C25 -12.76(11)
Co2 Co1 P3 C25 123.10(11)
P1 Co1 P3 Co2 144.49(3)
P4 Co1 P3 Co2 1.55(3)
P2 Co1 P3 Co2 -135.86(3)
P6 Co2 P3 C31 -108.34(10)
P5 Co2 P3 C31 -30.11(10)
P4 Co2 P3 C31 112.06(10)
Co1 Co2 P3 C31 113.60(10)
P6 Co2 P3 C25 23.02(12)
P5 Co2 P3 C25 101.25(11)
P4 Co2 P3 C25 -116.59(11)
Co1 Co2 P3 C25 -115.05(11)
P6 Co2 P3 Co1 138.06(4)
P5 Co2 P3 Co1 -143.71(3)
P4 Co2 P3 Co1 -1.54(3)
P3 Co1 P4 C37 -113.09(10)
P1 Co1 P4 C37 109.72(10)
P2 Co1 P4 C37 24.83(11)
Co2 Co1 P4 C37 -111.55(10)
P3 Co1 P4 C43 112.66(11)
P1 Co1 P4 C43 -24.53(12)
P2 Co1 P4 C43 -109.42(11)
Co2 Co1 P4 C43 114.21(11)
P3 Co1 P4 Co2 -1.55(3)
P1 Co1 P4 Co2 -138.74(3)
P2 Co1 P4 Co2 136.38(3)
P6 Co2 P4 C37 -37.75(10)
P5 Co2 P4 C37 -117.31(10)
P3 Co2 P4 C37 111.79(10)
Co1 Co2 P4 C37 110.26(10)
P6 Co2 P4 C43 90.35(10)
P5 Co2 P4 C43 10.80(11)
P3 Co2 P4 C43 -120.11(10)
Co1 Co2 P4 C43 -121.64(10)
P6 Co2 P4 Co1 -148.01(3)
P5 Co2 P4 Co1 132.44(3)
P3 Co2 P4 Co1 1.53(3)
P6 Co2 P5 N2 -5.41(8)
P3 Co2 P5 N2 -134.69(8)
P4 Co2 P5 N2 90.80(8)
Co1 Co2 P5 N2 173.09(8)
P6 Co2 P5 C55 -116.82(12)
P3 Co2 P5 C55 113.90(12)
P4 Co2 P5 C55 -20.61(13)
Co1 Co2 P5 C55 61.68(13)
P6 Co2 P5 C49 103.33(11)
P3 Co2 P5 C49 -25.95(11)
P4 Co2 P5 C49 -160.46(10)
Co1 Co2 P5 C49 -78.17(11)
P3 Co2 P5 P6 -129.28(3)
P4 Co2 P5 P6 96.21(4)
Co1 Co2 P5 P6 178.50(4)
P5 Co2 P6 N2 5.45(8)
P3 Co2 P6 N2 98.10(8)
P4 Co2 P6 N2 -120.02(8)
Co1 Co2 P6 N2 -172.86(8)
P5 Co2 P6 C61 -107.01(11)
P3 Co2 P6 C61 -14.36(12)
P4 Co2 P6 C61 127.52(11)
Co1 Co2 P6 C61 74.68(12)
P5 Co2 P6 C67 117.46(11)
P3 Co2 P6 C67 -149.89(10)
P4 Co2 P6 C67 -8.01(11)
Co1 Co2 P6 C67 -60.85(12)
P3 Co2 P6 P5 92.65(4)
P4 Co2 P6 P5 -125.48(3)
Co1 Co2 P6 P5 -178.31(5)
C55 P5 P6 N2 -55.64(17)
C49 P5 P6 N2 79.34(15)
Co2 P5 P6 N2 -171.75(12)
N2 P5 P6 C61 -73.14(15)
C55 P5 P6 C61 -128.78(16)
C49 P5 P6 C61 6.20(15)
Co2 P5 P6 C61 115.12(11)
N2 P5 P6 C67 67.78(16)
C55 P5 P6 C67 12.14(18)
C49 P5 P6 C67 147.11(14)
Co2 P5 P6 C67 -103.97(12)
N2 P5 P6 Co2 171.75(12)
C55 P5 P6 Co2 116.11(13)
C49 P5 P6 Co2 -108.92(10)
C13 P2 N1 P1 -127.63(12)
C19 P2 N1 P1 126.69(12)
Co1 P2 N1 P1 1.07(10)
C1 P1 N1 P2 124.75(12)
C7 P1 N1 P2 -130.77(12)
Co1 P1 N1 P2 -1.08(10)
C61 P6 N2 P5 124.10(12)
C67 P6 N2 P5 -131.25(12)
Co2 P6 N2 P5 -6.69(10)
C55 P5 N2 P6 140.68(12)
C49 P5 N2 P6 -115.96(12)
Co2 P5 N2 P6 6.66(10)
N1 P1 C1 C6 151.5(2)
C7 P1 C1 C6 43.4(2)
Co1 P1 C1 C6 -103.7(2)
P2 P1 C1 C6 -169.42(18)
N1 P1 C1 C2 -34.1(2)
C7 P1 C1 C2 -142.2(2)
Co1 P1 C1 C2 70.7(2)
P2 P1 C1 C2 5.0(3)
C6 C1 C2 C3 1.4(4)
P1 C1 C2 C3 -173.1(2)
C1 C2 C3 C4 0.3(4)
C2 C3 C4 C5 -1.4(5)
C3 C4 C5 C6 0.8(5)
C4 C5 C6 C1 1.0(4)
C2 C1 C6 C5 -2.0(4)
P1 C1 C6 C5 172.5(2)
N1 P1 C7 C12 132.9(2)
C1 P1 C7 C12 -119.1(2)
Co1 P1 C7 C12 26.3(3)
P2 P1 C7 C12 95.4(2)
N1 P1 C7 C8 -44.3(2)
C1 P1 C7 C8 63.7(2)
Co1 P1 C7 C8 -150.85(18)
P2 P1 C7 C8 -81.7(2)
C12 C7 C8 C9 -0.8(4)
P1 C7 C8 C9 176.5(2)
C7 C8 C9 C10 -0.3(4)
C8 C9 C10 C11 1.3(4)
C9 C10 C11 C12 -1.2(4)
C8 C7 C12 C11 0.9(4)
P1 C7 C12 C11 -176.3(2)
C10 C11 C12 C7 0.1(4)
N1 P2 C13 C18 153.9(2)
C19 P2 C13 C18 -97.1(2)
Co1 P2 C13 C18 48.3(2)
P1 P2 C13 C18 115.4(2)
N1 P2 C13 C14 -29.9(2)
C19 P2 C13 C14 79.0(2)
Co1 P2 C13 C14 -135.61(19)
P1 P2 C13 C14 -68.5(2)
C18 C13 C14 C15 0.4(4)
P2 C13 C14 C15 -175.7(2)
C13 C14 C15 C16 0.3(4)
C14 C15 C16 C17 -0.2(4)
C15 C16 C17 C18 -0.6(4)
C14 C13 C18 C17 -1.3(4)
P2 C13 C18 C17 174.9(2)
C16 C17 C18 C13 1.4(4)
N1 P2 C19 C20 112.8(2)
C13 P2 C19 C20 4.2(2)
Co1 P2 C19 C20 -142.60(19)
P1 P2 C19 C20 151.76(19)
N1 P2 C19 C24 -70.1(2)
C13 P2 C19 C24 -178.7(2)
Co1 P2 C19 C24 34.5(2)
P1 P2 C19 C24 -31.1(2)
C24 C19 C20 C21 -2.4(4)
P2 C19 C20 C21 174.7(2)
C19 C20 C21 C22 0.9(4)
C20 C21 C22 C23 0.5(4)
C21 C22 C23 C24 -0.2(4)
C22 C23 C24 C19 -1.4(4)
C20 C19 C24 C23 2.7(4)
P2 C19 C24 C23 -174.6(2)
C31 P3 C25 C26 -58.0(2)
Co1 P3 C25 C26 80.2(2)
Co2 P3 C25 C26 166.19(17)
C31 P3 C25 C30 126.7(2)
Co1 P3 C25 C30 -95.0(2)
Co2 P3 C25 C30 -9.1(3)
C30 C25 C26 C27 -0.7(4)
P3 C25 C26 C27 -176.0(2)
C25 C26 C27 C28 0.4(4)
C26 C27 C28 C29 0.6(4)
C27 C28 C29 C30 -1.3(4)
C26 C25 C30 C29 0.0(4)
P3 C25 C30 C29 175.4(2)
C28 C29 C30 C25 1.0(4)
C25 P3 C31 C32 -19.2(2)
Co1 P3 C31 C32 -159.40(19)
Co2 P3 C31 C32 124.6(2)
C25 P3 C31 C36 165.7(2)
Co1 P3 C31 C36 25.5(2)
Co2 P3 C31 C36 -50.5(2)
C36 C31 C32 C33 0.0(4)
P3 C31 C32 C33 -175.2(2)
C31 C32 C33 C34 -0.3(4)
C32 C33 C34 C35 0.9(4)
C33 C34 C35 C36 -1.3(4)
C34 C35 C36 C31 1.1(4)
C32 C31 C36 C35 -0.4(4)
P3 C31 C36 C35 175.0(2)
C43 P4 C37 C42 0.4(3)
Co1 P4 C37 C42 -144.8(2)
Co2 P4 C37 C42 138.3(2)
C43 P4 C37 C38 177.8(2)
Co1 P4 C37 C38 32.5(2)
Co2 P4 C37 C38 -44.4(2)
C42 C37 C38 C39 0.7(4)
P4 C37 C38 C39 -176.9(2)
C37 C38 C39 C40 1.1(4)
C38 C39 C40 C41 -1.8(4)
C39 C40 C41 C42 0.7(4)
C40 C41 C42 C37 1.1(4)
C38 C37 C42 C41 -1.8(4)
P4 C37 C42 C41 175.6(2)
C37 P4 C43 C48 114.7(2)
Co1 P4 C43 C48 -105.2(2)
Co2 P4 C43 C48 -21.0(2)
C37 P4 C43 C44 -66.7(2)
Co1 P4 C43 C44 73.4(2)
Co2 P4 C43 C44 157.65(18)
C48 C43 C44 C45 -0.2(4)
P4 C43 C44 C45 -178.8(2)
C43 C44 C45 C46 -0.1(4)
C44 C45 C46 C47 0.6(4)
C45 C46 C47 C48 -0.9(4)
C46 C47 C48 C43 0.7(4)
C44 C43 C48 C47 -0.1(4)
P4 C43 C48 C47 178.5(2)
N2 P5 C49 C50 -130.0(2)
C55 P5 C49 C50 -23.9(3)
Co2 P5 C49 C50 126.6(2)
P6 P5 C49 C50 -171.47(19)
N2 P5 C49 C54 50.6(2)
C55 P5 C49 C54 156.6(2)
Co2 P5 C49 C54 -52.8(2)
P6 P5 C49 C54 9.1(2)
C54 C49 C50 C51 -1.2(4)
P5 C49 C50 C51 179.3(2)
C49 C50 C51 C52 0.4(4)
C50 C51 C52 C53 0.1(4)
C51 C52 C53 C54 0.2(4)
C52 C53 C54 C49 -1.0(4)
C50 C49 C54 C53 1.5(4)
P5 C49 C54 C53 -179.0(2)
N2 P5 C55 C56 -145.4(2)
C49 P5 C55 C56 107.8(2)
Co2 P5 C55 C56 -37.8(3)
P6 P5 C55 C56 -111.8(2)
N2 P5 C55 C60 36.9(2)
C49 P5 C55 C60 -69.9(2)
Co2 P5 C55 C60 144.51(18)
P6 P5 C55 C60 70.6(2)
C60 C55 C56 C57 0.1(4)
P5 C55 C56 C57 -177.7(2)
C55 C56 C57 C58 0.3(4)
C56 C57 C58 C59 -0.3(4)
C57 C58 C59 C60 -0.2(4)
C58 C59 C60 C55 0.6(4)
C56 C55 C60 C59 -0.5(4)
P5 C55 C60 C59 177.2(2)
N2 P6 C61 C62 -156.9(2)
C67 P6 C61 C62 93.8(2)
Co2 P6 C61 C62 -48.9(2)
P5 P6 C61 C62 -116.2(2)
N2 P6 C61 C66 26.7(2)
C67 P6 C61 C66 -82.7(2)
Co2 P6 C61 C66 134.64(19)
P5 P6 C61 C66 67.3(2)
C66 C61 C62 C63 0.4(4)
P6 C61 C62 C63 -176.2(2)
C61 C62 C63 C64 0.7(4)
C62 C63 C64 C65 -1.0(4)
C63 C64 C65 C66 0.2(4)
C64 C65 C66 C61 0.8(4)
C62 C61 C66 C65 -1.2(4)
P6 C61 C66 C65 175.3(2)
N2 P6 C67 C72 -151.3(2)
C61 P6 C67 C72 -43.1(2)
Co2 P6 C67 C72 102.6(2)
P5 P6 C67 C72 169.32(18)
N2 P6 C67 C68 34.5(2)
C61 P6 C67 C68 142.7(2)
Co2 P6 C67 C68 -71.6(2)
P5 P6 C67 C68 -4.9(3)
C72 C67 C68 C69 0.2(4)
P6 C67 C68 C69 174.6(2)
C67 C68 C69 C70 -1.2(4)
C68 C69 C70 C71 1.1(4)
C69 C70 C71 C72 0.0(4)
C70 C71 C72 C67 -1.0(4)
C68 C67 C72 C71 0.9(4)
P6 C67 C72 C71 -173.4(2)
C4S O1S C1S C2S 15.5(3)
O1S C1S C2S C3S -34.8(4)
C1S C2S C3S C4S 38.6(3)
C1S O1S C4S C3S 10.1(3)
C2S C3S C4S O1S -31.0(3)
C8S O2S C5S C6S' -5.6(3)
C8S O2S C5S C6S 34.5(2)
O2S C5S C6S C7S -38.24(19)
C6S' C5S C6S C7S 63.97(14)
O2S C5S C6S' C7S 24.8(3)
C6S C5S C6S' C7S -63.95(16)
C5S C6S C7S C8S 28.33(19)
C5S C6S C7S C6S' -63.88(14)
C5S C6S' C7S C8S -33.1(3)
C5S C6S' C7S C6S 64.05(15)
C5S O2S C8S C7S -16.3(2)
C6S C7S C8S O2S -8.8(2)
C6S' C7S C8S O2S 31.1(2)
